data_7215776
loop_
_publ_author_name
'Orive Gomez de Segura, Joseba'
'Fern\'andez de Luis, Roberto'
'Rodriguez Fernandez, J.'
'Legarra, Estibaliz'
'Plazaola, Fernando'
'Arriortua, Mar\'ia Isabel'

_publ_section_title
;
 Fluorinated mixed valence Fe(II)-Fe(III) phosphites with channels
 templated by linear tetramine chains. Structural and magnetic
 implications of partial replacement of Fe(II) by Co(II)
;
_journal_name_full CrystEngComm
_journal_paper_doi 10.1039/c4ce00264d
_journal_year 2014
_chemical_formula_sum 'C3.5 H20 Co1.29 F4 Fe2.71 N2 O14.38 P4'
_chemical_formula_weight 747.53
_chemical_name_systematic
;
 ?
;
_space_group_IT_number 14
_symmetry_cell_setting monoclinic
_symmetry_space_group_name_Hall '-P 2ybc'
_symmetry_space_group_name_H-M 'P 1 21/c 1'
_atom_sites_solution_hydrogens geom
_atom_sites_solution_primary direct
_atom_sites_solution_secondary difmap
_audit_conform_dict_location ftp://ftp.iucr.org/pub/cif_core.dic
_audit_conform_dict_name cif_core.dic
_audit_conform_dict_version 2.4
_audit_creation_date 2013-12-18T15:19:21-00:00
_audit_creation_method 'WinGX routine CIF_UPDATE'
_cell_angle_alpha 90
_cell_angle_beta 116.988(4)
_cell_angle_gamma 90
_cell_formula_units_Z 4
_cell_length_a 13.6823(4)
_cell_length_b 12.6063(3)
_cell_length_c 12.7535(4)
_cell_measurement_reflns_used 10293
_cell_measurement_temperature 100(2)
_cell_measurement_theta_max 28.3262
_cell_measurement_theta_min 1.6121
_cell_volume 1960.21(12)
_computing_cell_refinement
;
        CrysAlisPro, Agilent Technologies,
        Version 1.171.35.19 (release 27-10-2011 CrysAlis171 .NET)
        (compiled Oct 27 2011,15:02:11)
;
_computing_data_collection
;
        CrysAlisPro, Agilent Technologies,
        Version 1.171.35.19 (release 27-10-2011 CrysAlis171 .NET)
        (compiled Oct 27 2011,15:02:11)
;
_computing_data_reduction
;
        CrysAlisPro, Agilent Technologies,
        Version 1.171.35.19 (release 27-10-2011 CrysAlis171 .NET)
        (compiled Oct 27 2011,15:02:11)
;
_computing_structure_refinement 'SHELXL-97 (Sheldrick, 2008)'
_diffrn_ambient_temperature 100(2)
_diffrn_detector_area_resol_mean 16.2439
_diffrn_measured_fraction_theta_full 0.993
_diffrn_measured_fraction_theta_max 0.993
_diffrn_measurement_device_type 'SuperNova, Single source at offset), Eos'
_diffrn_measurement_method '\w scans'
_diffrn_orient_matrix_UB_11 0.0092907
_diffrn_orient_matrix_UB_12 -0.0042054
_diffrn_orient_matrix_UB_13 0.0592737
_diffrn_orient_matrix_UB_21 -0.0574424
_diffrn_orient_matrix_UB_22 -0.0010818
_diffrn_orient_matrix_UB_23 -0.0191922
_diffrn_orient_matrix_UB_31 0.0004347
_diffrn_orient_matrix_UB_32 -0.0560894
_diffrn_orient_matrix_UB_33 -0.0040296
_diffrn_radiation_monochromator graphite
_diffrn_radiation_type MoK\a
_diffrn_radiation_wavelength 0.71073
_diffrn_reflns_av_R_equivalents 0.0247
_diffrn_reflns_av_unetI/netI 0.0212
_diffrn_reflns_limit_h_max 16
_diffrn_reflns_limit_h_min -16
_diffrn_reflns_limit_k_max 15
_diffrn_reflns_limit_k_min -15
_diffrn_reflns_limit_l_max 15
_diffrn_reflns_limit_l_min -15
_diffrn_reflns_number 13695
_diffrn_reflns_theta_full 25.68
_diffrn_reflns_theta_max 25.68
_diffrn_reflns_theta_min 1.67
_exptl_absorpt_coefficient_mu 3.499
_exptl_absorpt_correction_T_max 0.839
_exptl_absorpt_correction_T_min 0.757
_exptl_absorpt_correction_type analytical
_exptl_absorpt_process_details
;
        CrysAlisPro, Agilent Technologies,
        Version 1.171.35.19 (release 27-10-2011 CrysAlis171 .NET)
        (compiled Oct 27 2011,15:02:11)
Analytical numeric absorption correction using a multifaceted crystal
                        model based on expressions derived by R.C. Clark & J.S.
        (Clark, R. C. & Reid, J. S. (1995). Acta Cryst. A51, 887-897)
;
_exptl_crystal_density_diffrn 2.533
_exptl_crystal_density_meas 2.51(3)
_exptl_crystal_density_method flotation
_exptl_crystal_F_000 1480
_exptl_crystal_size_max 0.2236
_exptl_crystal_size_mid 0.0657
_exptl_crystal_size_min 0.0607
_refine_diff_density_max 3.08
_refine_diff_density_min -1.619
_refine_diff_density_rms 0.218
_refine_ls_extinction_method none
_refine_ls_goodness_of_fit_ref 1.131
_refine_ls_hydrogen_treatment mixed
_refine_ls_matrix_type full
_refine_ls_number_parameters 317
_refine_ls_number_reflns 3700
_refine_ls_number_restraints 51
_refine_ls_restrained_S_all 1.129
_refine_ls_R_factor_all 0.0676
_refine_ls_R_factor_gt 0.0658
_refine_ls_shift/su_max 0
_refine_ls_shift/su_mean 0
_refine_ls_structure_factor_coef Fsqd
_refine_ls_weighting_details 'calc w=1/[\s^2^(Fo^2^)+(0.0072P)^2^+62.0640P] where P=(Fo^2^+2Fc^2^)/3'
_refine_ls_weighting_scheme calc
_refine_ls_wR_factor_gt 0.1384
_refine_ls_wR_factor_ref 0.1391
_reflns_number_gt 3537
_reflns_number_total 3700
_reflns_threshold_expression >2\s(I)
_cod_data_source_file c4ce00264d2.cif
_cod_data_source_block compound_2
_cod_original_cell_volume 1960.21(10)
_cod_database_code 7215776

loop_
_symmetry_equiv_pos_as_xyz
'x, y, z'
'-x, y+1/2, -z+1/2'
'-x, -y, -z'
'x, -y-1/2, z-1/2'

loop_
_atom_site_label
_atom_site_type_symbol
_atom_site_fract_x
_atom_site_fract_y
_atom_site_fract_z
_atom_site_U_iso_or_equiv
_atom_site_adp_type
_atom_site_occupancy
_atom_site_symmetry_multiplicity
_atom_site_calc_flag
_atom_site_refinement_flags
_atom_site_disorder_assembly
_atom_site_disorder_group
C1 C -0.1512(11) 0.4639(13) 0.1316(12) 0.057(4) Uiso 1 1 d D . .
H1A H -0.1086 0.5144 0.1927 0.068 Uiso 1 1 calc R . .
H1B H -0.1537 0.3976 0.169 0.068 Uiso 1 1 calc R . .
C2 C -0.2654(8) 0.5053(10) 0.0605(10) 0.038(3) Uiso 1 1 d D . .
H2A H -0.2625 0.57 0.0208 0.045 Uiso 1 1 calc R . .
H2B H -0.308 0.4536 0.0009 0.045 Uiso 1 1 calc R . .
C3 C -0.4361(11) 0.5606(11) 0.0804(12) 0.056(4) Uiso 1 1 d D . .
H3A1 H -0.455(2) 0.601(3) 0.009(2) 0.068 Uiso 0.5 1 d PD A 1
H3B1 H -0.4513(14) 0.604(2) 0.134(3) 0.068 Uiso 0.5 1 d PD B 1
H3A2 H -0.4390(17) 0.6358(16) 0.092(5) 0.068 Uiso 0.5 1 d PD C 2
H3B2 H -0.4730(11) 0.524(3) 0.119(4) 0.068 Uiso 0.5 1 d PD D 2
C4 C -0.5051(8) 0.4558(10) 0.0510(13) 0.028(4) Uiso 0.5 1 d PD . -1
H4A H -0.4571 0.396 0.0881 0.033 Uiso 0.5 1 calc PRD . -1
H4B H -0.5582 0.4601 0.0817 0.033 Uiso 0.5 1 calc PRD . -1
N1 N -0.0985(6) 0.4463(9) 0.0528(7) 0.059(3) Uiso 1 1 d D . .
H1C H -0.1466 0.4602 -0.0213 0.088 Uiso 1 1 calc R . .
H1D H -0.0765 0.3792 0.0585 0.088 Uiso 1 1 calc R . .
H1E H -0.0409 0.4892 0.0743 0.088 Uiso 1 1 calc R . .
N2 N -0.3203(7) 0.5275(8) 0.1351(8) 0.065(3) Uiso 1 1 d RD . .
H2C H -0.3147 0.4685 0.1772 0.077 Uiso 1 1 calc RD . .
H2D H -0.2812 0.5783 0.1866 0.077 Uiso 1 1 calc RD . .
F1 F 0.1894(4) 0.0912(3) 0.1258(4) 0.0103(9) Uani 1 1 d . . .
F2 F 0.1670(4) 0.4020(3) 0.1389(4) 0.0104(9) Uani 1 1 d . . .
Fe1 Fe 0.18006(9) 0.24542(8) 0.12798(9) 0.0058(2) Uani 1 1 d . . .
Fe2 Fe 0.69238(9) 0.25105(8) 0.30898(9) 0.0059(2) Uani 1 1 d . . .
Co3 Co 0.26061(8) -0.00069(8) 0.04243(9) 0.0052(4) Uani 0.32(12) 1 d P . 1
Fe3 Fe 0.26061(8) -0.00069(8) 0.04243(9) 0.0052(4) Uani 0.68(12) 1 d P . 2
Co4 Co 0.25234(9) 0.49943(8) 0.28919(9) 0.0085(2) Uani 1 1 d . . .
O1 O 0.2030(5) 0.2306(4) 0.2937(5) 0.0115(11) Uani 1 1 d D . .
O3 O 0.1593(5) 0.2642(4) -0.0351(5) 0.0131(12) Uani 1 1 d . . .
O5 O 0.3417(5) 0.2529(5) 0.1869(5) 0.0155(12) Uani 1 1 d . . .
O6 O 0.0195(4) 0.2373(5) 0.0731(5) 0.0127(12) Uani 1 1 d D . .
O7 O 0.3125(6) -0.2679(5) -0.1522(5) 0.0192(14) Uani 1 1 d D . .
O8 O 0.5360(5) 0.2264(6) 0.2414(7) 0.0334(19) Uani 1 1 d . . .
O9 O 0.2940(6) -0.2627(5) 0.0308(5) 0.0187(13) Uani 1 1 d D . .
O10 O -0.1452(5) 0.2292(5) -0.1222(6) 0.0221(15) Uani 1 1 d D . .
F3 F 0.3249(4) -0.0971(4) 0.1906(4) 0.0158(10) Uani 1 1 d . . .
F4 F 0.2757(4) 0.5996(4) 0.1816(4) 0.0153(10) Uani 1 1 d . . .
O13 O 0.3210(4) -0.0906(4) -0.0567(5) 0.0065(10) Uani 1 1 d DU . .
O14 O -0.1180(4) 0.0896(4) 0.0355(5) 0.0100(11) Uani 1 1 d D . .
O15 O 0.4057(5) 0.0804(4) 0.1330(5) 0.0131(12) Uani 1 1 d . . .
O16W O 0.4040(5) 0.4312(5) 0.3285(6) 0.0175(13) Uani 1 1 d D . .
O17W O 0.0971(5) 0.5879(5) 0.2361(5) 0.0128(12) Uani 1 1 d D . .
O18 O 0.2033(4) 0.4061(4) 0.3889(5) 0.0096(11) Uani 1 1 d D . .
P1 P 0.15311(16) 0.29538(15) 0.35831(17) 0.0071(4) Uani 1 1 d D . .
P2 P 0.34674(17) -0.20851(15) -0.03787(17) 0.0088(4) Uani 1 1 d D . .
P3 P -0.06439(16) 0.16221(16) -0.01901(17) 0.0091(4) Uani 1 1 d D . .
P4 P 0.42255(17) 0.19829(17) 0.15185(19) 0.0124(4) Uani 1 1 d D . .
O1' O 0.027(3) 0.306(3) 0.267(3) 0.021(13) Uiso 0.15(3) 1 d PD . 1
O2' O 0.469(4) -0.225(6) 0.025(6) 0.02(2) Uiso 0.08(3) 1 d PD . 1
O3' O -0.025(4) 0.103(4) -0.096(4) 0.030(17) Uiso 0.15(3) 1 d PD . 1
H1 H 0.048(4) 0.3080(13) 0.285(3) 0.021(13) Uiso 0.85(3) 1 d PD . 2
H2 H 0.454(4) -0.2183(12) 0.025(3) 0.02(2) Uiso 0.92(3) 1 d PD . 2
H3 H -0.010(2) 0.102(2) -0.059(2) 0.030(17) Uiso 0.85(3) 1 d PD . 2
H17B H 0.099(9) 0.596(6) 0.301(4) 0.02(3) Uiso 1 1 d D . .
H17A H 0.091(8) 0.645(3) 0.203(7) 0.02(3) Uiso 1 1 d D . .
H4 H 0.408(8) 0.233(8) 0.049(5) 0.021 Uiso 1 1 d D . .
H16A H 0.458(7) 0.464(9) 0.334(11) 0.05(4) Uiso 1 1 d D . .
H16B H 0.375(11) 0.398(12) 0.267(8) 0.09(6) Uiso 1 1 d D . .

loop_
_atom_site_aniso_label
_atom_site_aniso_U_11
_atom_site_aniso_U_22
_atom_site_aniso_U_33
_atom_site_aniso_U_23
_atom_site_aniso_U_13
_atom_site_aniso_U_12
F1 0.014(2) 0.005(2) 0.012(2) -0.0017(17) 0.0061(19) -0.0016(18)
F2 0.013(2) 0.006(2) 0.011(2) -0.0017(17) 0.0049(19) -0.0019(18)
Fe1 0.0062(5) 0.0037(5) 0.0076(5) -0.0010(4) 0.0030(4) -0.0001(4)
Fe2 0.0054(5) 0.0039(5) 0.0076(5) -0.0014(4) 0.0022(4) -0.0002(4)
Co3 0.0056(6) 0.0033(6) 0.0068(6) -0.0003(4) 0.0029(4) -0.0004(4)
Fe3 0.0056(6) 0.0033(6) 0.0068(6) -0.0003(4) 0.0029(4) -0.0004(4)
Co4 0.0115(5) 0.0054(5) 0.0090(5) -0.0003(4) 0.0051(4) -0.0013(4)
O1 0.019(3) 0.007(3) 0.008(3) -0.001(2) 0.006(2) 0.002(2)
O3 0.027(3) 0.004(3) 0.012(3) 0.000(2) 0.012(3) 0.004(2)
O5 0.009(3) 0.016(3) 0.021(3) -0.010(2) 0.006(2) -0.006(2)
O6 0.008(3) 0.013(3) 0.016(3) -0.003(2) 0.006(2) 0.000(2)
O7 0.043(4) 0.007(3) 0.010(3) -0.003(2) 0.014(3) -0.004(3)
O8 0.010(3) 0.030(4) 0.058(5) -0.030(4) 0.013(3) -0.009(3)
O9 0.039(4) 0.006(3) 0.019(3) 0.004(2) 0.021(3) 0.002(3)
O10 0.004(3) 0.031(4) 0.024(3) 0.019(3) 0.000(2) -0.001(3)
F3 0.023(3) 0.007(2) 0.011(2) 0.0002(18) 0.003(2) -0.007(2)
F4 0.029(3) 0.006(2) 0.017(2) -0.0016(19) 0.016(2) -0.003(2)
O13 0.006(2) 0.002(2) 0.010(2) 0.0006(18) 0.0025(19) 0.0015(18)
O14 0.008(3) 0.009(3) 0.010(3) 0.000(2) 0.001(2) -0.002(2)
O15 0.009(3) 0.009(3) 0.021(3) -0.002(2) 0.007(2) 0.000(2)
O16W 0.010(3) 0.014(3) 0.025(3) -0.005(3) 0.005(3) 0.003(2)
O17W 0.013(3) 0.013(3) 0.011(3) 0.002(2) 0.005(2) 0.003(2)
O18 0.015(3) 0.005(3) 0.011(3) -0.002(2) 0.008(2) -0.001(2)
P1 0.0086(9) 0.0052(9) 0.0070(9) 0.0005(7) 0.0031(7) -0.0008(7)
P2 0.0142(10) 0.0045(9) 0.0073(9) 0.0007(7) 0.0045(8) 0.0031(8)
P3 0.0058(9) 0.0100(10) 0.0094(9) 0.0017(8) 0.0015(8) -0.0001(8)
P4 0.0108(10) 0.0108(10) 0.0182(11) -0.0029(8) 0.0089(9) -0.0018(8)

loop_
_atom_type_symbol
_atom_type_description
_atom_type_scat_dispersion_real
_atom_type_scat_dispersion_imag
_atom_type_scat_source
C C 0.0033 0.0016 'International Tables Vol C Tables 4.2.6.8 and 6.1.1.4'
Co Co 0.3494 0.9721 'International Tables Vol C Tables 4.2.6.8 and 6.1.1.4'
H H 0 0 'International Tables Vol C Tables 4.2.6.8 and 6.1.1.4'
F F 0.0171 0.0103 'International Tables Vol C Tables 4.2.6.8 and 6.1.1.4'
Fe Fe 0.3463 0.8444 'International Tables Vol C Tables 4.2.6.8 and 6.1.1.4'
N N 0.0061 0.0033 'International Tables Vol C Tables 4.2.6.8 and 6.1.1.4'
O O 0.0106 0.006 'International Tables Vol C Tables 4.2.6.8 and 6.1.1.4'
P P 0.1023 0.0942 'International Tables Vol C Tables 4.2.6.8 and 6.1.1.4'

loop_
_exptl_crystal_face_index_h
_exptl_crystal_face_index_k
_exptl_crystal_face_index_l
_exptl_crystal_face_perp_dist
18 -1 -2 0.0263
14 0 -17 0.0279
-19 0 10 0.0394
-13 0 -6 0.0295
0 -18 -1 0.1181
0 -18 1 0.1208
-7 0 18 0.0378
13 0 6 0.0361
7 0 -18 0.0279
0 18 1 0.1017
-18 0 1 0.0279

loop_
_geom_angle_atom_site_label_1
_geom_angle_atom_site_label_2
_geom_angle_atom_site_label_3
_geom_angle
_geom_angle_site_symmetry_1
_geom_angle_site_symmetry_3
N1 C1 C2 109.5(10) . .
N1 C1 H1A 109.8 . .
C2 C1 H1A 109.8 . .
N1 C1 H1B 109.8 . .
C2 C1 H1B 109.8 . .
H1A C1 H1B 108.2 . .
N2 C2 C1 111.7(9) . .
N2 C2 H2A 109.3 . .
C1 C2 H2A 109.3 . .
N2 C2 H2B 109.3 . .
C1 C2 H2B 109.3 . .
H2A C2 H2B 107.9 . .
N2 C3 C4 113.8(11) . 3_465
N2 C3 C4 106.0(8) . .
C4 C3 C4 70.1(13) 3_465 .
N2 C3 H3A1 111.2(18) . .
C4 C3 H3A1 41(2) 3_465 .
C4 C3 H3A1 110(2) . .
N2 C3 H3B1 110.8(14) . .
C4 C3 H3B1 133.1(17) 3_465 .
C4 C3 H3B1 110(2) . .
H3A1 C3 H3B1 108(2) . .
N2 C3 H3A2 108.4(16) . .
C4 C3 H3A2 106(3) 3_465 .
C4 C3 H3A2 143(2) . .
H3A1 C3 H3A2 68(5) . .
H3B1 C3 H3A2 45(4) . .
N2 C3 H3B2 108.6(13) . .
C4 C3 H3B2 111(3) 3_465 .
C4 C3 H3B2 47(3) . .
H3A1 C3 H3B2 139(3) . .
H3B1 C3 H3B2 65(3) . .
H3A2 C3 H3B2 109(3) . .
C3 C4 C3 109.9(13) 3_465 .
C3 C4 H3B2 140.1(18) 3_465 .
C3 C4 H3B2 38.2(12) . .
C3 C4 H4A 109.7 3_465 .
C3 C4 H4A 109.7 . .
H3B2 C4 H4A 105.4 . .
C3 C4 H4B 109.7 3_465 .
C3 C4 H4B 109.7 . .
H3B2 C4 H4B 75.7 . .
H4A C4 H4B 108.2 . .
C1 N1 H1C 109.5 . .
C1 N1 H1D 109.5 . .
H1C N1 H1D 109.5 . .
C1 N1 H1E 109.5 . .
H1C N1 H1E 109.5 . .
H1D N1 H1E 109.5 . .
C3 N2 C2 119.9(9) . .
C3 N2 H2C 107.3 . .
C2 N2 H2C 107.3 . .
C3 N2 H2D 107.3 . .
C2 N2 H2D 107.3 . .
H2C N2 H2D 106.9 . .
Fe1 F1 Co3 127.5(2) . .
Fe1 F2 Co4 127.3(2) . .
F1 Fe1 O3 94.8(2) . .
F1 Fe1 O6 90.8(2) . .
O3 Fe1 O6 91.6(2) . .
F1 Fe1 O5 89.1(2) . .
O3 Fe1 O5 89.8(3) . .
O6 Fe1 O5 178.6(2) . .
F1 Fe1 F2 175.97(19) . .
O3 Fe1 F2 88.9(2) . .
O6 Fe1 F2 87.4(2) . .
O5 Fe1 F2 92.7(2) . .
F1 Fe1 O1 86.7(2) . .
O3 Fe1 O1 178.4(2) . .
O6 Fe1 O1 89.1(2) . .
O5 Fe1 O1 89.5(2) . .
F2 Fe1 O1 89.7(2) . .
F3 Fe2 O8 92.8(3) 2_655 .
F3 Fe2 F4 174.7(2) 2_655 2_645
O8 Fe2 F4 92.4(3) . 2_645
F3 Fe2 O9 92.2(2) 2_655 2_655
O8 Fe2 O9 90.7(3) . 2_655
F4 Fe2 O9 86.4(2) 2_645 2_655
F3 Fe2 O7 87.0(2) 2_655 3_655
O8 Fe2 O7 92.5(3) . 3_655
F4 Fe2 O7 94.1(2) 2_645 3_655
O9 Fe2 O7 176.7(3) 2_655 3_655
F3 Fe2 O10 89.3(2) 2_655 4_666
O8 Fe2 O10 177.9(3) . 4_666
F4 Fe2 O10 85.5(2) 2_645 4_666
O9 Fe2 O10 89.6(3) 2_655 4_666
O7 Fe2 O10 87.2(3) 3_655 4_666
O15 Co3 O14 175.1(2) . 3
O15 Co3 F3 83.0(2) . .
O14 Co3 F3 92.2(2) 3 .
O15 Co3 F1 89.6(2) . .
O14 Co3 F1 89.4(2) 3 .
F3 Co3 F1 87.95(19) . .
O15 Co3 O18 95.6(2) . 4_565
O14 Co3 O18 89.3(2) 3 4_565
F3 Co3 O18 176.2(2) . 4_565
F1 Co3 O18 95.51(19) . 4_565
O15 Co3 O13 93.6(2) . .
O14 Co3 O13 87.8(2) 3 .
F3 Co3 O13 96.4(2) . .
F1 Co3 O13 174.95(19) . .
O18 Co3 O13 80.2(2) 4_565 .
F4 Co4 O18 170.8(2) . .
F4 Co4 O16W 88.5(2) . .
O18 Co4 O16W 100.6(2) . .
F4 Co4 O13 98.9(2) . 4_566
O18 Co4 O13 82.4(2) . 4_566
O16W Co4 O13 91.5(2) . 4_566
F4 Co4 F2 86.52(18) . .
O18 Co4 F2 91.56(19) . .
O16W Co4 F2 93.3(2) . .
O13 Co4 F2 172.82(19) 4_566 .
F4 Co4 O17W 84.4(2) . .
O18 Co4 O17W 86.6(2) . .
O16W Co4 O17W 172.8(2) . .
O13 Co4 O17W 88.3(2) 4_566 .
F2 Co4 O17W 87.5(2) . .
P1 O1 Fe1 128.8(3) . .
P1 O3 Fe1 143.3(4) 4_565 .
P4 O5 Fe1 134.0(4) . .
P3 O6 Fe1 128.6(3) . .
P2 O7 Fe2 140.6(4) . 3_655
P4 O8 Fe2 159.1(5) . .
P2 O9 Fe2 135.1(4) . 2_645
P3 O10 Fe2 132.1(4) . 4_465
Fe2 F3 Co3 125.6(2) 2_645 .
Fe2 F4 Co4 132.7(2) 2_655 .
P2 O13 Co4 131.1(3) . 4_565
P2 O13 Co3 123.5(3) . .
Co4 O13 Co3 97.8(2) 4_565 .
P3 O14 Fe3 130.5(3) . 3
P3 O14 Co3 130.5(3) . 3
Fe3 O14 Co3 0.00(10) 3 3
P4 O15 Co3 128.2(3) . .
Co4 O16W H16A 124(10) . .
Co4 O16W H16B 90(10) . .
H16A O16W H16B 111(3) . .
Co4 O17W H17B 100(7) . .
Co4 O17W H17A 118(7) . .
H17B O17W H17A 111(3) . .
P1 O18 Co4 126.9(3) . .
P1 O18 Fe3 133.4(3) . 4_566
Co4 O18 Fe3 99.3(2) . 4_566
P1 O18 Co3 133.4(3) . 4_566
Co4 O18 Co3 99.3(2) . 4_566
Fe3 O18 Co3 0.00(6) 4_566 4_566
O3 P1 O1 111.2(3) 4_566 .
O3 P1 O18 112.8(3) 4_566 .
O1 P1 O18 111.6(3) . .
O3 P1 O1' 107.3(15) 4_566 .
O1 P1 O1' 104.8(15) . .
O18 P1 O1' 108.7(16) . .
O3 P1 H1 107.1(7) 4_566 .
O1 P1 H1 107.0(7) . .
O18 P1 H1 106.9(6) . .
O1' P1 H1 2.3(17) . .
O2' P2 O7 103(3) . .
O2' P2 O13 110(3) . .
O7 P2 O13 112.5(3) . .
O2' P2 O9 109(3) . .
O7 P2 O9 108.1(3) . .
O13 P2 O9 113.1(3) . .
O2' P2 H2 5(3) . .
O7 P2 H2 108.0(7) . .
O13 P2 H2 107.5(7) . .
O9 P2 H2 107.2(7) . .
O3' P3 O14 112.7(19) . .
O3' P3 O10 92.8(19) . .
O14 P3 O10 114.4(3) . .
O3' P3 O6 115.8(19) . .
O14 P3 O6 111.6(3) . .
O10 P3 O6 108.3(4) . .
O3' P3 H3 15(2) . .
O14 P3 H3 107.9(6) . .
O10 P3 H3 107.4(7) . .
O6 P3 H3 107.0(7) . .
O8 P4 O15 112.8(4) . .
O8 P4 O5 107.9(4) . .
O15 P4 O5 114.3(3) . .
O8 P4 H4 109(4) . .
O15 P4 H4 103(5) . .
O5 P4 H4 110(4) . .
P1 O1' H1 11(9) . .
P2 O2' H2 30(10) . .
P3 O3' H3 55(8) . .

loop_
_geom_bond_atom_site_label_1
_geom_bond_atom_site_label_2
_geom_bond_distance
_geom_bond_site_symmetry_2
C1 N1 1.496(13) .
C1 C2 1.500(13) .
C1 H1A 0.97 .
C1 H1B 0.97 .
C2 N2 1.481(11) .
C2 H2A 0.97 .
C2 H2B 0.97 .
C3 N2 1.473(13) .
C3 C4 1.508(16) 3_465
C3 C4 1.567(16) .
C3 H3A1 0.967(18) .
C3 H3B1 0.971(19) .
C3 H3A2 0.96(2) .
C3 H3B2 0.97(2) .
C4 C3 1.508(16) 3_465
C4 H3B2 1.16(5) .
C4 H4A 0.97 .
C4 H4B 0.97 .
N1 H1C 0.89 .
N1 H1D 0.89 .
N1 H1E 0.89 .
N2 H2C 0.9 .
N2 H2D 0.9 .
F1 Fe1 1.949(4) .
F1 Co3 2.089(5) .
F2 Fe1 1.992(5) .
F2 Co4 2.125(4) .
Fe1 O3 1.981(6) .
Fe1 O6 1.983(6) .
Fe1 O5 1.989(6) .
Fe1 O1 2.000(5) .
Fe2 F3 1.929(5) 2_655
Fe2 O8 1.935(6) .
Fe2 F4 1.950(5) 2_645
Fe2 O9 1.974(6) 2_655
Fe2 O7 1.982(6) 3_655
Fe2 O10 2.000(6) 4_666
Co3 O15 2.059(6) .
Co3 O14 2.072(5) 3
Co3 F3 2.077(5) .
Co3 O18 2.116(5) 4_565
Co3 O13 2.125(5) .
Co4 F4 1.995(5) .
Co4 O18 2.056(5) .
Co4 O16W 2.086(6) .
Co4 O13 2.095(5) 4_566
Co4 O17W 2.215(6) .
O1 P1 1.523(6) .
O3 P1 1.522(5) 4_565
O5 P4 1.532(6) .
O6 P3 1.540(6) .
O7 P2 1.512(6) .
O7 Fe2 1.982(6) 3_655
O8 P4 1.493(7) .
O9 P2 1.526(6) .
O9 Fe2 1.974(6) 2_645
O10 P3 1.532(6) .
O10 Fe2 2.000(6) 4_465
F3 Fe2 1.929(5) 2_645
F4 Fe2 1.950(5) 2_655
O13 P2 1.521(5) .
O13 Co4 2.095(5) 4_565
O14 P3 1.524(6) .
O14 Fe3 2.072(5) 3
O14 Co3 2.072(5) 3
O15 P4 1.506(6) .
O16W H16A 0.820(10) .
O16W H16B 0.820(10) .
O17W H17B 0.820(10) .
O17W H17A 0.820(10) .
O18 P1 1.526(6) .
O18 Fe3 2.116(5) 4_566
O18 Co3 2.116(5) 4_566
P1 O3 1.522(5) 4_566
P1 O1' 1.59(3) .
P1 H1 1.32(5) .
P2 O2' 1.50(4) .
P2 H2 1.32(5) .
P3 O3' 1.51(4) .
P3 H3 1.32(5) .
P4 H4 1.31(5) .
O1' H1 0.27(6) .
O2' H2 0.22(7) .
O3' H3 0.41(5) .
